data_7027159
loop_
_publ_author_name
'Baker, Paul K.'
'Drew, Michael G. B.'
'Meehan, Margaret M.'

_publ_section_title
;
 Cationic linear triphos, L [PhP(CH2CH2PPh2)2], alkyne complexes of
 molybdenum(II) and tungsten(II); crystal structures of
 [WI(CO)(L-P,P&#x2032;,P&#x200A;&#x2033;)(\h2-MeC2Me)]2[W6O19],
 [WI(CO)(L-P,P&#x200A;&#x2032;,P&#x200A;&#x2033;)(\h2-MeC2Me)][BPh4] and
 [MoBr2(O){Ph2P(CH2)2PPh(CH2)2POPh2-P,P&#x200A;&#x2032;,O}]
;
_journal_issue 5
_journal_name_full 'Journal of the Chemical Society, Dalton Transactions'
_journal_page_first 765
_journal_paper_doi 10.1039/a808398c
_journal_year 1999
_chemical_formula_sum 'C64 H61 B Cl2 I O P3 W'
_chemical_formula_weight 1331.50
_chemical_name_systematic
; 
 ? 
;
_space_group_IT_number 14
_symmetry_cell_setting monoclinic
_symmetry_space_group_name_Hall '-P 2ybc'
_symmetry_space_group_name_H-M 'P 1 21/c 1'
_atom_sites_solution_hydrogens geom
_atom_sites_solution_primary direct
_atom_sites_solution_secondary difmap
_audit_creation_method SHELXL-97
_cell_angle_alpha 90.00
_cell_angle_beta 109.913(10)
_cell_angle_gamma 90.00
_cell_formula_units_Z 4
_cell_length_a 16.76(2)
_cell_length_b 18.88(2)
_cell_length_c 20.21(2)
_cell_measurement_reflns_used all
_cell_measurement_temperature 293(2)
_cell_volume 6013(11)
_computing_cell_refinement XDS
_computing_data_collection 'XDS (Kabsch, 1991)'
_computing_data_reduction XDS
_computing_molecular_graphics PLATON(Spek,1994)
_computing_structure_refinement 'SHELXL-93 (Sheldrick, 1993)'
_computing_structure_solution 'SHELXS-86 (Sheldrick, 1990)'
_diffrn_ambient_temperature 293(2)
_diffrn_measurement_device 'Marresearch Image Plate'
_diffrn_measurement_method '95 frames at 2^o intervals, counting time 2 min.'
_diffrn_radiation_monochromator graphite
_diffrn_radiation_source 'fine-focus sealed tube'
_diffrn_radiation_type MoK\a
_diffrn_radiation_wavelength 0.71073
_diffrn_reflns_av_R_equivalents 0.0437
_diffrn_reflns_av_sigmaI/netI 0.0562
_diffrn_reflns_limit_h_max 18
_diffrn_reflns_limit_h_min 0
_diffrn_reflns_limit_k_max 22
_diffrn_reflns_limit_k_min -22
_diffrn_reflns_limit_l_max 21
_diffrn_reflns_limit_l_min -24
_diffrn_reflns_number 12735
_diffrn_reflns_theta_max 26.05
_diffrn_reflns_theta_min 2.40
_diffrn_standards_number n/a
_exptl_absorpt_coefficient_mu 2.642
_exptl_absorpt_correction_T_max 1.000
_exptl_absorpt_correction_T_min 0.507
_exptl_absorpt_correction_type 'DIFABS(Walker and Stuart, 1983)'
_exptl_crystal_density_diffrn 1.470
_exptl_crystal_density_method 'not measured'
_exptl_crystal_F_000 2656
_exptl_crystal_size_max 0.25
_exptl_crystal_size_mid 0.20
_exptl_crystal_size_min 0.20
_refine_diff_density_max 3.750
_refine_diff_density_min -1.442
_refine_diff_density_rms 0.151
_refine_ls_extinction_method none
_refine_ls_goodness_of_fit_ref 1.099
_refine_ls_hydrogen_treatment mixed
_refine_ls_matrix_type full
_refine_ls_number_parameters 669
_refine_ls_number_reflns 8386
_refine_ls_number_restraints 0
_refine_ls_restrained_S_all 1.099
_refine_ls_R_factor_all 0.1149
_refine_ls_R_factor_gt 0.0704
_refine_ls_shift/su_max 0.000
_refine_ls_shift/su_mean 0.000
_refine_ls_structure_factor_coef Fsqd
_refine_ls_weighting_details 'w=1/[\s^2^(Fo^2^)+(0.1462P)^2^+0.0000P] where P=(Fo^2^+2Fc^2^)/3'
_refine_ls_weighting_scheme calc
_refine_ls_wR_factor_gt 0.1981
_refine_ls_wR_factor_ref 0.2271
_reflns_number_gt 5428
_reflns_number_total 8386
_reflns_threshold_expression >2sigma(I)
_cod_data_source_file 808398csup1.cif
_cod_data_source_block 14
_cod_depositor_comments
;
The following automatic conversions were performed:

'_refine_ls_weighting_scheme' value 'calc
w=1/[\s^2^(Fo^2^)+(0.1462P)^2^+0.0000P] where P=(Fo^2^+2Fc^2^)/3' was
changed to 'calc'. New tag '_refine_ls_weighting_details' was
created. The value of the new tag was set to
'w=1/[\s^2^(Fo^2^)+(0.1462P)^2^+0.0000P] where P=(Fo^2^+2Fc^2^)/3'.

Automatic conversion script
Id: cif_fix_values 3143 2015-03-26 13:38:13Z robertas 
;
_cod_original_cell_volume 6015(12)
_cod_original_sg_symbol_H-M P21/c
_cod_database_code 7027159

loop_
_symmetry_equiv_pos_as_xyz
'x, y, z'
'-x, y+1/2, -z+1/2'
'-x, -y, -z'
'x, -y-1/2, z-1/2'

loop_
_atom_site_label
_atom_site_type_symbol
_atom_site_fract_x
_atom_site_fract_y
_atom_site_fract_z
_atom_site_U_iso_or_equiv
_atom_site_adp_type
_atom_site_occupancy
_atom_site_calc_flag
_atom_site_refinement_flags
W1 W 0.75114(3) 0.22594(2) 0.45297(2) 0.0533(2) Uani 1 d .
I1 I 0.83771(6) 0.18603(5) 0.35871(5) 0.0749(3) Uani 1 d .
C100 C 0.7191(8) 0.3060(6) 0.3825(7) 0.063(3) Uani 1 d .
O100 O 0.7039(8) 0.3528(5) 0.3439(7) 0.112(4) Uani 1 d .
C64 C 0.6553(9) 0.1962(7) 0.5682(9) 0.097(5) Uani 1 d .
H11A H 0.5980 0.2109 0.5605 0.117 Uiso 1 calc R
H11B H 0.6906 0.2091 0.6149 0.117 Uiso 1 calc R
H11C H 0.6569 0.1457 0.5627 0.117 Uiso 1 calc R
C63 C 0.6856(8) 0.2301(6) 0.5182(7) 0.062(3) Uani 1 d .
C62 C 0.6666(10) 0.2863(6) 0.4817(9) 0.085(4) Uani 1 d .
C61 C 0.6119(13) 0.3478(8) 0.4672(12) 0.138(8) Uani 1 d .
H14A H 0.6448 0.3891 0.4867 0.165 Uiso 1 calc R
H14B H 0.5688 0.3415 0.4881 0.165 Uiso 1 calc R
H14C H 0.5858 0.3535 0.4173 0.165 Uiso 1 calc R
P1 P 0.6524(2) 0.12892(15) 0.38770(18) 0.0604(8) Uani 1 d .
C2 C 0.6974(9) 0.0426(6) 0.4327(8) 0.081(4) Uani 1 d .
H2A H 0.6752 0.0341 0.4705 0.097 Uiso 1 calc R
H2B H 0.6783 0.0043 0.3991 0.097 Uiso 1 calc R
C3 C 0.7933(8) 0.0416(6) 0.4627(7) 0.066(3) Uani 1 d .
H4A H 0.8166 0.0428 0.4248 0.079 Uiso 1 calc R
H4B H 0.8127 -0.0013 0.4897 0.079 Uiso 1 calc R
P4 P 0.8287(2) 0.11874(15) 0.51885(17) 0.0587(8) Uani 1 d .
C5 C 0.9416(8) 0.1287(6) 0.5330(7) 0.070(3) Uani 1 d .
H6A H 0.9733 0.0954 0.5688 0.084 Uiso 1 calc R
H6B H 0.9517 0.1171 0.4898 0.084 Uiso 1 calc R
C6 C 0.9741(8) 0.2029(6) 0.5555(7) 0.065(3) Uani 1 d .
H61 H 1.0243 0.2106 0.5428 0.078 Uiso 1 calc R
H62 H 0.9914 0.2057 0.6064 0.078 Uiso 1 calc R
P7 P 0.8974(2) 0.27607(14) 0.51718(16) 0.0519(7) Uani 1 d .
C31 C 0.8236(8) 0.0960(6) 0.6045(6) 0.061(3) Uani 1 d .
C32 C 0.7967(10) 0.0309(8) 0.6183(7) 0.084(4) Uani 1 d .
H32 H 0.7817 -0.0034 0.5832 0.101 Uiso 1 calc R
C33 C 0.7911(12) 0.0149(9) 0.6851(9) 0.110(6) Uani 1 d .
H33 H 0.7720 -0.0289 0.6947 0.132 Uiso 1 calc R
C34 C 0.8163(11) 0.0689(10) 0.7367(8) 0.100(5) Uani 1 d .
H34 H 0.8116 0.0609 0.7806 0.120 Uiso 1 calc R
C35 C 0.8462(12) 0.1303(9) 0.7245(8) 0.100(5) Uani 1 d .
H35 H 0.8653 0.1637 0.7602 0.120 Uiso 1 calc R
C36 C 0.8490(12) 0.1449(9) 0.6576(8) 0.099(5) Uani 1 d .
H36 H 0.8686 0.1888 0.6490 0.119 Uiso 1 calc R
C51 C 0.9122(8) 0.3294(6) 0.5956(6) 0.059(3) Uani 1 d .
C52 C 0.8483(9) 0.3446(7) 0.6230(7) 0.073(4) Uani 1 d .
H52 H 0.7936 0.3281 0.5998 0.088 Uiso 1 calc R
C53 C 0.8641(10) 0.3828(7) 0.6824(8) 0.080(4) Uani 1 d .
H53 H 0.8202 0.3924 0.6994 0.096 Uiso 1 calc R
C54 C 0.9451(12) 0.4080(8) 0.7186(7) 0.086(4) Uani 1 d .
H54 H 0.9556 0.4340 0.7597 0.103 Uiso 1 calc R
C55 C 1.0103(10) 0.3940(7) 0.6927(7) 0.080(4) Uani 1 d .
H55 H 1.0648 0.4105 0.7167 0.097 Uiso 1 calc R
C56 C 0.9942(9) 0.3561(6) 0.6323(7) 0.069(3) Uani 1 d .
H56 H 1.0380 0.3476 0.6148 0.082 Uiso 1 calc R
C41 C 0.9467(8) 0.3336(6) 0.4684(6) 0.056(3) Uani 1 d .
C42 C 0.9204(8) 0.4025(6) 0.4577(6) 0.062(3) Uani 1 d .
H42 H 0.8789 0.4185 0.4751 0.074 Uiso 1 calc R
C43 C 0.9537(8) 0.4475(7) 0.4224(7) 0.075(4) Uani 1 d .
H43 H 0.9334 0.4936 0.4142 0.090 Uiso 1 calc R
C44 C 1.0183(8) 0.4259(7) 0.3979(7) 0.074(4) Uani 1 d .
H44 H 1.0426 0.4572 0.3747 0.089 Uiso 1 calc R
C45 C 1.0445(10) 0.3570(7) 0.4094(7) 0.080(4) Uani 1 d .
H45 H 1.0885 0.3414 0.3949 0.096 Uiso 1 calc R
C46 C 1.0063(9) 0.3098(7) 0.4425(7) 0.072(4) Uani 1 d .
H46 H 1.0217 0.2623 0.4468 0.086 Uiso 1 calc R
C11 C 0.5451(8) 0.1302(6) 0.3930(8) 0.071(4) Uani 1 d .
C12 C 0.4971(11) 0.1914(8) 0.3782(10) 0.106(5) Uani 1 d .
H12 H 0.5185 0.2327 0.3656 0.127 Uiso 1 calc R
C13 C 0.4136(13) 0.1900(13) 0.3827(14) 0.148(9) Uani 1 d .
H13 H 0.3804 0.2307 0.3741 0.177 Uiso 1 calc R
C14 C 0.3847(13) 0.1295(15) 0.3994(13) 0.144(10) Uani 1 d .
H14 H 0.3307 0.1285 0.4027 0.173 Uiso 1 calc R
C15 C 0.4313(13) 0.0690(12) 0.4120(13) 0.141(9) Uani 1 d .
H15 H 0.4086 0.0269 0.4215 0.169 Uiso 1 calc R
C16 C 0.5104(12) 0.0709(8) 0.4103(10) 0.105(6) Uani 1 d .
H16 H 0.5431 0.0300 0.4215 0.126 Uiso 1 calc R
C21 C 0.6307(10) 0.1153(9) 0.2934(7) 0.088(5) Uani 1 d .
C22 C 0.5988(13) 0.1746(11) 0.2530(10) 0.123(7) Uani 1 d .
H22 H 0.5934 0.2173 0.2742 0.148 Uiso 1 calc R
C23 C 0.5741(17) 0.1694(17) 0.1781(15) 0.166(10) Uani 1 d .
H23 H 0.5489 0.2071 0.1488 0.200 Uiso 1 calc R
C24 C 0.5897(19) 0.1054(17) 0.1513(11) 0.151(10) Uani 1 d .
H24 H 0.5763 0.0998 0.1030 0.181 Uiso 1 calc R
C25 C 0.6237(15) 0.0519(16) 0.1946(13) 0.156(9) Uani 1 d .
H25 H 0.6356 0.0108 0.1743 0.187 Uiso 1 calc R
C26 C 0.6433(13) 0.0511(12) 0.2670(10) 0.137(8) Uani 1 d .
H26 H 0.6629 0.0112 0.2948 0.164 Uiso 1 calc R
B1 B 1.2608(11) 0.2030(8) 0.6215(9) 0.070(4) Uani 1 d .
C101 C 1.2057(8) 0.1738(6) 0.6674(6) 0.061(3) Uani 1 d .
C102 C 1.1936(10) 0.0998(8) 0.6717(7) 0.085(4) Uani 1 d .
H102 H 1.2234 0.0689 0.6529 0.103 Uiso 1 calc R
C103 C 1.1387(14) 0.0720(10) 0.7032(10) 0.121(6) Uani 1 d .
H103 H 1.1286 0.0234 0.7013 0.145 Uiso 1 calc R
C104 C 1.0982(11) 0.1162(13) 0.7379(8) 0.109(6) Uani 1 d .
H104 H 1.0633 0.0978 0.7610 0.131 Uiso 1 calc R
C105 C 1.1121(11) 0.1873(11) 0.7364(7) 0.098(5) Uani 1 d .
H105 H 1.0875 0.2180 0.7599 0.117 Uiso 1 calc R
C106 C 1.1624(9) 0.2144(8) 0.7004(7) 0.077(4) Uani 1 d .
H106 H 1.1671 0.2634 0.6984 0.092 Uiso 1 calc R
C71 C 1.2115(8) 0.1889(6) 0.5366(6) 0.058(3) Uani 1 d .
C72 C 1.1468(10) 0.1409(7) 0.5105(7) 0.076(4) Uani 1 d .
H72 H 1.1295 0.1144 0.5420 0.091 Uiso 1 calc R
C73 C 1.1057(9) 0.1302(7) 0.4378(7) 0.075(4) Uani 1 d .
H73 H 1.0612 0.0981 0.4218 0.090 Uiso 1 calc R
C74 C 1.1320(11) 0.1675(9) 0.3913(8) 0.086(4) Uani 1 d .
H74 H 1.1055 0.1599 0.3433 0.104 Uiso 1 calc R
C75 C 1.1957(12) 0.2150(8) 0.4131(8) 0.087(5) Uani 1 d .
H75 H 1.2131 0.2407 0.3813 0.104 Uiso 1 calc R
C76 C 1.2345(9) 0.2239(7) 0.4860(8) 0.074(4) Uani 1 d .
H76 H 1.2792 0.2559 0.5014 0.089 Uiso 1 calc R
C81 C 1.2770(10) 0.2886(7) 0.6341(7) 0.075(4) Uani 1 d .
C82 C 1.3507(11) 0.3206(8) 0.6811(9) 0.099(5) Uani 1 d .
H82 H 1.3960 0.2912 0.7047 0.119 Uiso 1 calc R
C83 C 1.3603(14) 0.3913(10) 0.6945(12) 0.131(7) Uani 1 d .
H83 H 1.4086 0.4102 0.7279 0.157 Uiso 1 calc R
C84 C 1.2925(16) 0.4337(8) 0.6545(14) 0.130(8) Uani 1 d .
H84 H 1.2976 0.4825 0.6609 0.156 Uiso 1 calc R
C85 C 1.2225(11) 0.4092(7) 0.6088(9) 0.088(5) Uani 1 d .
H85 H 1.1794 0.4401 0.5841 0.105 Uiso 1 calc R
C86 C 1.2129(9) 0.3368(7) 0.5973(8) 0.085(4) Uani 1 d .
H86 H 1.1630 0.3197 0.5645 0.102 Uiso 1 calc R
C91 C 1.3562(8) 0.1626(6) 0.6492(7) 0.068(3) Uani 1 d .
C92 C 1.4012(9) 0.1451(7) 0.6048(8) 0.078(4) Uani 1 d .
H92 H 1.3753 0.1525 0.5568 0.094 Uiso 1 calc R
C93 C 1.4837(11) 0.1170(9) 0.6291(10) 0.101(5) Uani 1 d .
H93 H 1.5142 0.1106 0.5988 0.121 Uiso 1 calc R
C94 C 1.5169(11) 0.0998(10) 0.6969(14) 0.119(7) Uani 1 d .
H94 H 1.5692 0.0770 0.7130 0.143 Uiso 1 calc R
C95 C 1.4759(13) 0.1147(10) 0.7435(12) 0.121(6) Uani 1 d .
H95 H 1.5004 0.1034 0.7910 0.145 Uiso 1 calc R
C96 C 1.3973(12) 0.1469(8) 0.7183(10) 0.108(6) Uani 1 d .
H96 H 1.3709 0.1586 0.7505 0.130 Uiso 1 calc R
C10 C 0.6950(17) 0.5798(13) 0.5400(13) 0.153(8) Uiso 1 d .
Cl11 Cl 0.7502(9) 0.5014(8) 0.5435(9) 0.074(4) Uiso 0.25 d P
Cl12 Cl 0.6091(17) 0.5759(15) 0.4832(14) 0.141(8) Uiso 0.25 d P
Cl21 Cl 0.7537(10) 0.5148(8) 0.5710(9) 0.072(4) Uiso 0.25 d P
Cl22 Cl 0.6816(15) 0.6253(9) 0.6095(10) 0.087(5) Uiso 0.25 d P
Cl31 Cl 0.7231(15) 0.6166(10) 0.6091(11) 0.107(6) Uiso 0.25 d P
Cl32 Cl 0.5793(11) 0.5385(9) 0.5025(11) 0.092(5) Uiso 0.25 d P
Cl41 Cl 0.6365(19) 0.6363(14) 0.5711(16) 0.148(8) Uiso 0.25 d P
Cl42 Cl 0.5848(14) 0.5346(12) 0.4688(12) 0.109(6) Uiso 0.25 d P

loop_
_atom_site_aniso_label
_atom_site_aniso_U_11
_atom_site_aniso_U_22
_atom_site_aniso_U_33
_atom_site_aniso_U_23
_atom_site_aniso_U_13
_atom_site_aniso_U_12
W1 0.0534(4) 0.0504(3) 0.0553(3) -0.0020(2) 0.0176(3) 0.00100(19)
I1 0.0788(7) 0.0834(6) 0.0673(6) -0.0076(4) 0.0311(5) -0.0053(4)
C100 0.056(9) 0.056(7) 0.074(9) -0.006(7) 0.017(7) 0.001(6)
O100 0.117(10) 0.080(6) 0.119(9) 0.046(7) 0.016(7) 0.015(6)
C64 0.047(10) 0.078(8) 0.137(15) 0.022(10) -0.007(9) -0.003(7)
C63 0.059(9) 0.058(7) 0.075(8) -0.004(6) 0.031(7) -0.007(5)
C62 0.081(11) 0.056(8) 0.098(11) -0.015(8) 0.007(9) 0.007(6)
C61 0.16(2) 0.082(10) 0.19(2) -0.022(12) 0.093(18) 0.039(11)
P1 0.062(2) 0.0541(16) 0.066(2) -0.0057(15) 0.0227(17) -0.0020(13)
C2 0.082(12) 0.056(7) 0.098(11) -0.006(7) 0.022(9) -0.014(6)
C3 0.061(9) 0.059(7) 0.076(9) 0.009(6) 0.022(7) 0.023(6)
P4 0.070(2) 0.0529(16) 0.0526(18) -0.0003(14) 0.0200(16) 0.0053(14)
C5 0.080(10) 0.060(7) 0.074(9) 0.020(6) 0.032(7) 0.016(6)
C6 0.059(9) 0.056(6) 0.075(9) 0.000(6) 0.017(7) 0.002(5)
P7 0.050(2) 0.0534(15) 0.0506(17) -0.0019(13) 0.0149(15) 0.0015(12)
C31 0.066(9) 0.061(7) 0.054(7) 0.012(6) 0.016(6) 0.008(6)
C32 0.101(12) 0.101(10) 0.040(7) 0.007(7) 0.012(7) -0.013(8)
C33 0.141(17) 0.105(12) 0.084(12) 0.005(10) 0.038(11) -0.011(11)
C34 0.120(15) 0.115(13) 0.063(10) 0.025(10) 0.030(9) -0.002(10)
C35 0.123(15) 0.108(12) 0.073(11) -0.007(9) 0.039(10) -0.003(10)
C36 0.133(16) 0.097(11) 0.068(10) 0.002(9) 0.034(10) -0.012(10)
C51 0.078(10) 0.064(7) 0.038(6) 0.003(5) 0.023(6) 0.005(6)
C52 0.073(10) 0.075(8) 0.081(9) -0.013(7) 0.036(8) 0.008(6)
C53 0.084(12) 0.087(9) 0.077(9) -0.011(8) 0.039(9) 0.019(8)
C54 0.123(15) 0.086(9) 0.051(8) -0.013(7) 0.032(9) 0.003(9)
C55 0.091(12) 0.086(9) 0.051(8) -0.004(7) 0.005(8) -0.011(7)
C56 0.076(10) 0.068(7) 0.060(8) -0.008(6) 0.020(7) -0.009(6)
C41 0.059(8) 0.062(7) 0.040(6) -0.009(5) 0.007(6) -0.001(5)
C42 0.074(9) 0.056(7) 0.060(8) -0.002(6) 0.030(7) 0.007(6)
C43 0.056(9) 0.077(8) 0.085(10) -0.007(7) 0.015(8) 0.005(6)
C44 0.058(9) 0.086(9) 0.079(9) 0.014(7) 0.024(7) 0.007(7)
C45 0.092(11) 0.087(9) 0.076(9) 0.011(7) 0.047(9) 0.013(8)
C46 0.082(10) 0.081(8) 0.067(8) 0.004(7) 0.043(8) 0.007(7)
C11 0.055(9) 0.057(7) 0.090(10) -0.014(7) 0.009(7) -0.015(6)
C12 0.098(14) 0.075(9) 0.152(17) -0.013(10) 0.054(12) 0.010(8)
C13 0.058(14) 0.149(18) 0.23(3) -0.027(18) 0.040(15) 0.000(12)
C14 0.069(15) 0.21(3) 0.17(2) -0.08(2) 0.069(15) -0.062(17)
C15 0.101(17) 0.141(16) 0.22(2) 0.050(17) 0.099(18) 0.032(13)
C16 0.115(15) 0.088(10) 0.143(16) 0.008(10) 0.083(13) 0.010(9)
C21 0.093(12) 0.116(12) 0.053(8) -0.010(9) 0.020(8) -0.030(9)
C22 0.141(18) 0.139(16) 0.072(12) 0.004(12) 0.012(11) -0.027(13)
C23 0.15(2) 0.20(3) 0.14(2) 0.02(2) 0.049(19) -0.07(2)
C24 0.19(3) 0.19(3) 0.058(12) -0.014(15) 0.032(15) -0.03(2)
C25 0.14(2) 0.22(3) 0.114(19) -0.065(19) 0.046(16) 0.021(19)
C26 0.157(19) 0.162(17) 0.085(13) -0.071(13) 0.033(12) -0.004(14)
B1 0.065(11) 0.071(8) 0.074(11) -0.009(8) 0.022(9) 0.004(7)
C101 0.059(9) 0.066(7) 0.050(7) 0.000(6) 0.008(6) 0.006(6)
C102 0.099(12) 0.092(10) 0.069(9) -0.007(8) 0.034(9) -0.012(8)
C103 0.150(19) 0.113(13) 0.109(14) 0.017(11) 0.056(14) -0.015(12)
C104 0.101(14) 0.171(19) 0.064(10) 0.026(11) 0.040(10) 0.006(13)
C105 0.116(15) 0.141(15) 0.034(8) -0.002(9) 0.022(8) 0.015(12)
C106 0.069(10) 0.100(10) 0.059(8) 0.002(7) 0.020(7) 0.015(7)
C71 0.056(9) 0.059(7) 0.055(7) 0.003(6) 0.015(6) 0.007(6)
C72 0.100(12) 0.067(8) 0.063(9) 0.000(7) 0.031(8) 0.019(7)
C73 0.053(9) 0.095(9) 0.061(9) -0.018(7) -0.003(7) 0.026(7)
C74 0.097(13) 0.096(11) 0.069(10) -0.005(9) 0.032(9) 0.025(9)
C75 0.118(15) 0.093(11) 0.054(9) 0.015(8) 0.036(9) 0.027(9)
C76 0.058(10) 0.088(9) 0.072(9) 0.014(7) 0.017(7) 0.028(6)
C81 0.093(12) 0.073(8) 0.059(8) 0.004(7) 0.024(8) 0.018(7)
C82 0.099(13) 0.071(9) 0.102(12) -0.016(9) 0.002(10) -0.001(8)
C83 0.134(19) 0.091(12) 0.153(19) -0.014(13) 0.030(15) -0.015(12)
C84 0.15(2) 0.048(8) 0.22(3) -0.003(12) 0.100(19) 0.009(10)
C85 0.080(13) 0.061(8) 0.127(14) 0.005(9) 0.042(11) 0.017(7)
C86 0.055(10) 0.081(9) 0.118(13) 0.010(8) 0.027(9) 0.024(7)
C91 0.068(10) 0.050(6) 0.080(10) 0.008(6) 0.016(8) 0.002(5)
C92 0.064(11) 0.083(8) 0.088(10) 0.007(8) 0.026(8) 0.004(7)
C93 0.074(13) 0.119(13) 0.104(13) 0.002(11) 0.025(11) 0.003(10)
C94 0.056(13) 0.113(13) 0.18(2) 0.012(14) 0.024(14) 0.019(9)
C95 0.092(16) 0.111(13) 0.130(17) 0.015(12) 0.000(13) 0.018(11)
C96 0.107(15) 0.093(11) 0.097(13) -0.007(10) -0.001(11) 0.036(10)

loop_
_atom_type_symbol
_atom_type_description
_atom_type_scat_dispersion_real
_atom_type_scat_dispersion_imag
_atom_type_scat_source
C C 0.0033 0.0016 'International Tables Vol C Tables 4.2.6.8 and 6.1.1.4'
H H 0.0000 0.0000 'International Tables Vol C Tables 4.2.6.8 and 6.1.1.4'
N N 0.0061 0.0033 'International Tables Vol C Tables 4.2.6.8 and 6.1.1.4'
O O 0.0106 0.0060 'International Tables Vol C Tables 4.2.6.8 and 6.1.1.4'
W W -0.8490 6.8722 'International Tables Vol C Tables 4.2.6.8 and 6.1.1.4'
I I -0.4742 1.8119 'International Tables Vol C Tables 4.2.6.8 and 6.1.1.4'
P P 0.1023 0.0942 'International Tables Vol C Tables 4.2.6.8 and 6.1.1.4'
Cl Cl 0.1484 0.1585 'International Tables Vol C Tables 4.2.6.8 and 6.1.1.4'
B B 0.0013 0.0007 'International Tables Vol C Tables 4.2.6.8 and 6.1.1.4'

loop_
_geom_angle_atom_site_label_1
_geom_angle_atom_site_label_2
_geom_angle_atom_site_label_3
_geom_angle
C63 W1 C100 111.4(5)
C63 W1 C62 36.6(5)
C100 W1 C62 75.0(6)
C63 W1 P1 87.9(4)
C100 W1 P1 101.8(4)
C62 W1 P1 99.1(4)
C63 W1 P4 89.0(4)
C100 W1 P4 159.5(3)
C62 W1 P4 125.3(5)
P1 W1 P4 79.72(14)
C63 W1 P7 107.6(4)
C100 W1 P7 93.4(4)
C62 W1 P7 106.8(4)
P1 W1 P7 152.63(10)
P4 W1 P7 78.18(12)
C63 W1 I1 166.9(3)
C100 W1 I1 78.5(3)
C62 W1 I1 153.0(5)
P1 W1 I1 81.46(11)
P4 W1 I1 81.58(10)
P7 W1 I1 79.51(11)
O100 C100 W1 177.2(11)
C62 C63 C64 134.9(14)
C62 C63 W1 74.6(9)
C64 C63 W1 149.7(10)
C63 C62 C61 143.6(17)
C63 C62 W1 68.8(8)
C61 C62 W1 147.2(14)
C21 P1 C11 102.2(7)
C21 P1 C2 106.6(8)
C11 P1 C2 102.8(6)
C21 P1 W1 120.6(5)
C11 P1 W1 116.2(4)
C2 P1 W1 106.9(4)
C3 C2 P1 113.4(8)
C2 C3 P4 108.4(8)
C31 P4 C3 107.2(6)
C31 P4 C5 105.0(6)
C3 P4 C5 106.3(6)
C31 P4 W1 120.7(4)
C3 P4 W1 108.2(4)
C5 P4 W1 108.6(4)
C6 C5 P4 113.0(8)
C5 C6 P7 115.6(9)
C51 P7 C41 100.8(5)
C51 P7 C6 100.2(6)
C41 P7 C6 106.7(6)
C51 P7 W1 118.2(4)
C41 P7 W1 118.6(4)
C6 P7 W1 110.2(4)
C36 C31 C32 118.7(12)
C36 C31 P4 119.1(10)
C32 C31 P4 122.2(10)
C31 C32 C33 121.2(14)
C34 C33 C32 116.6(15)
C35 C34 C33 122.2(15)
C34 C35 C36 119.7(16)
C31 C36 C35 121.5(15)
C52 C51 C56 117.4(11)
C52 C51 P7 124.4(11)
C56 C51 P7 118.2(9)
C53 C52 C51 121.4(14)
C52 C53 C54 120.8(13)
C55 C54 C53 119.4(13)
C56 C55 C54 119.8(14)
C55 C56 C51 121.2(13)
C46 C41 C42 119.7(11)
C46 C41 P7 122.5(9)
C42 C41 P7 117.7(9)
C43 C42 C41 120.9(11)
C42 C43 C44 121.1(12)
C45 C44 C43 117.4(13)
C44 C45 C46 121.1(13)
C41 C46 C45 119.7(12)
C16 C11 C12 118.5(14)
C16 C11 P1 121.0(11)
C12 C11 P1 120.5(11)
C11 C12 C13 118.7(17)
C14 C13 C12 119(2)
C13 C14 C15 122.3(19)
C16 C15 C14 119.0(19)
C15 C16 C11 122.8(16)
C26 C21 C22 124.6(16)
C26 C21 P1 121.7(15)
C22 C21 P1 113.6(14)
C21 C22 C23 119(2)
C24 C23 C22 117(3)
C25 C24 C23 120(2)
C24 C25 C26 127(2)
C21 C26 C25 113(2)
C101 B1 C81 110.1(11)
C101 B1 C71 111.1(12)
C81 B1 C71 108.5(11)
C101 B1 C91 108.6(11)
C81 B1 C91 107.8(11)
C71 B1 C91 110.7(11)
C106 C101 C102 114.1(13)
C106 C101 B1 126.1(11)
C102 C101 B1 119.6(11)
C103 C102 C101 122.2(15)
C102 C103 C104 120.8(17)
C105 C104 C103 117.3(16)
C104 C105 C106 121.0(15)
C101 C106 C105 124.4(15)
C72 C71 C76 114.5(12)
C72 C71 B1 123.7(11)
C76 C71 B1 121.7(12)
C71 C72 C73 122.5(14)
C74 C73 C72 119.1(15)
C75 C74 C73 121.6(15)
C74 C75 C76 117.1(14)
C71 C76 C75 125.1(15)
C86 C81 C82 114.4(12)
C86 C81 B1 119.8(13)
C82 C81 B1 125.8(12)
C83 C82 C81 124.8(17)
C82 C83 C84 115.4(19)
C85 C84 C83 124.2(15)
C84 C85 C86 119.6(15)
C85 C86 C81 121.6(15)
C96 C91 C92 114.3(14)
C96 C91 B1 122.0(14)
C92 C91 B1 123.6(13)
C91 C92 C93 123.3(15)
C94 C93 C92 117.9(17)
C93 C94 C95 121.7(18)
C94 C95 C96 118.3(19)
C91 C96 C95 124.1(19)
Cl21 C10 Cl22 107.6(18)
Cl12 C10 Cl11 110.3(19)
Cl31 C10 Cl32 119.9(18)
Cl41 C10 Cl42 91.4(17)

loop_
_geom_bond_atom_site_label_1
_geom_bond_atom_site_label_2
_geom_bond_distance
W1 C63 1.983(12)
W1 C100 2.020(14)
W1 C62 2.050(15)
W1 P1 2.520(4)
W1 P4 2.526(4)
W1 P7 2.534(4)
W1 I1 2.861(2)
C100 O100 1.149(14)
C64 C63 1.429(19)
C63 C62 1.269(18)
C62 C61 1.446(19)
P1 C21 1.833(14)
P1 C11 1.839(14)
P1 C2 1.894(13)
C2 C3 1.513(19)
C3 P4 1.817(12)
P4 C31 1.813(12)
P4 C5 1.825(14)
C5 C6 1.515(16)
C6 P7 1.867(12)
P7 C51 1.823(11)
P7 C41 1.841(12)
C31 C36 1.369(19)
C31 C32 1.372(17)
C32 C33 1.42(2)
C33 C34 1.42(2)
C34 C35 1.32(2)
C35 C36 1.40(2)
C51 C52 1.392(16)
C51 C56 1.414(17)
C52 C53 1.347(18)
C53 C54 1.39(2)
C54 C55 1.39(2)
C55 C56 1.361(17)
C41 C46 1.352(16)
C41 C42 1.368(15)
C42 C43 1.348(17)
C43 C44 1.396(17)
C44 C45 1.367(18)
C45 C46 1.394(17)
C11 C16 1.361(18)
C11 C12 1.381(19)
C12 C13 1.43(2)
C13 C14 1.33(3)
C14 C15 1.36(3)
C15 C16 1.34(2)
C21 C26 1.37(2)
C21 C22 1.38(2)
C22 C23 1.43(3)
C23 C24 1.38(3)
C24 C25 1.33(3)
C25 C26 1.39(3)
B1 C101 1.61(2)
B1 C81 1.644(19)
B1 C71 1.65(2)
B1 C91 1.69(2)
C101 C106 1.376(17)
C101 C102 1.419(18)
C102 C103 1.39(2)
C103 C104 1.41(2)
C104 C105 1.36(2)
C105 C106 1.38(2)
C71 C72 1.374(18)
C71 C76 1.377(17)
C72 C73 1.408(18)
C73 C74 1.36(2)
C74 C75 1.35(2)
C75 C76 1.40(2)
C81 C86 1.413(18)
C81 C82 1.41(2)
C82 C83 1.36(2)
C83 C84 1.40(3)
C84 C85 1.31(3)
C85 C86 1.386(19)
C91 C96 1.36(2)
C91 C92 1.395(18)
C92 C93 1.40(2)
C93 C94 1.33(2)
C94 C95 1.37(3)
C95 C96 1.38(2)
C10 Cl31 1.49(3)
C10 Cl12 1.51(3)
C10 Cl21 1.56(3)
C10 Cl41 1.71(3)
C10 Cl22 1.73(3)
C10 Cl11 1.73(3)
C10 Cl32 1.99(3)
C10 Cl42 2.10(3)
